data_2001354
loop_
_publ_author_name
'Flippen-Anderson, J. L.'
'Zajac, W. W.'
'Buzby, J. H.'
'Walters, T. R.'

_publ_section_title
;
 Structure of 1-benzoyl-4,4,5,5-tetramethyl-2-phenylimidazoline hydrate
;
_journal_issue 10
_journal_name_full 'Acta Crystallographica Section C'
_journal_page_first 1792
_journal_page_last 1793
_journal_paper_doi 10.1107/S0108270193002276
_journal_volume 49
_journal_year 1993
_chemical_formula_moiety 'C20 H22 N2 O1, H2 O1'
_chemical_formula_sum 'C20 H24 N2 O2'
_chemical_formula_weight 324.4
_chemical_name_systematic
;
 ?
;
_space_group_IT_number 19
_symmetry_cell_setting orthorhombic
_symmetry_space_group_name_Hall 'P 2ac 2ab'
_symmetry_space_group_name_H-M 'P 21 21 21'
_audit_creation_method SHELXL
_cell_angle_alpha 90.00
_cell_angle_beta 90.00
_cell_angle_gamma 90.00
_cell_formula_units_Z 4
_cell_length_a 9.755(4)
_cell_length_b 10.800(4)
_cell_length_c 17.797(7)
_cell_measurement_reflns_used 25
_cell_measurement_temperature 293(2)
_cell_measurement_theta_max 17.0
_cell_measurement_theta_min 11.53
_cell_volume 1875.0(13)
_computing_cell_refinement SHELXTL
_computing_data_collection 'SHELXTL (Sheldrick, year?)'
_computing_data_reduction SHELXTL
_computing_molecular_graphics SHELXTL
_computing_publication_material SHELXL-92
_computing_structure_refinement 'SHELXL-92 (Sheldrick, 1993)'
_computing_structure_solution 'SHELXTL80 (Sheldrick, 1980)'
_diffrn_ambient_temperature 293(2)
_diffrn_measurement_device 'Siemens R3m/V four-circle'
_diffrn_measurement_method 'Profile-fitted \q/2\q scans'
_diffrn_radiation_monochromator graphite
_diffrn_radiation_source 'standard-focus sealed tube'
_diffrn_radiation_type MoK\a
_diffrn_radiation_wavelength 0.71073
_diffrn_reflns_av_R_equivalents 0.0161
_diffrn_reflns_av_sigmaI/netI 0.0297
_diffrn_reflns_limit_h_max 10
_diffrn_reflns_limit_h_min 0
_diffrn_reflns_limit_k_max 11
_diffrn_reflns_limit_k_min 0
_diffrn_reflns_limit_l_max 19
_diffrn_reflns_limit_l_min 0
_diffrn_reflns_number 1492
_diffrn_reflns_theta_max 22.55
_diffrn_reflns_theta_min 2.21
_diffrn_standards_decay_% +-2.0
_diffrn_standards_interval_count 97
_diffrn_standards_number 3
_exptl_absorpt_coefficient_mu 0.074
_exptl_absorpt_correction_type none
_exptl_crystal_colour 'Colorless, translucent'
_exptl_crystal_density_diffrn 1.149
_exptl_crystal_description irregular
_exptl_crystal_F_000 696
_exptl_crystal_size_max 0.52
_exptl_crystal_size_mid 0.48
_exptl_crystal_size_min 0.22
_refine_diff_density_max 0.115
_refine_diff_density_min -0.211
_refine_ls_extinction_method none?
_refine_ls_goodness_of_fit_all 1.118
_refine_ls_goodness_of_fit_obs 1.111
_refine_ls_hydrogen_treatment 'H atoms: riding'
_refine_ls_matrix_type full
_refine_ls_number_parameters 217
_refine_ls_number_reflns 1436
_refine_ls_number_restraints 0
_refine_ls_restrained_S_all 1.211
_refine_ls_restrained_S_obs 1.111
_refine_ls_R_factor_all 0.0574
_refine_ls_R_factor_obs 0.0440
_refine_ls_shift/esd_max 0.052
_refine_ls_shift/esd_mean 0.010
_refine_ls_structure_factor_coef Fsqd
_refine_ls_weighting_scheme
;  calc w = 1/[\s^2^(F~o~^2^) + (0.0737P)^2^ + 0.1920P]
where P = (F~o~^2^+2F~c~^2^)/3
;
_refine_ls_wR_factor_all 0.1377
_refine_ls_wR_factor_obs 0.1148
_reflns_number_observed 1220
_reflns_number_total 1438
_reflns_observed_criterion >2sigma(I)
_cod_data_source_file hh1061.cif
_cod_data_source_block wz8
_cod_depositor_comments
;
The following automatic conversions were performed:
'_symmetry_cell_setting' value 'Orthorhombic' changed to 'orthorhombic'
according to '/home/saulius/struct/CIF-dictionaries/cif_core.dic'
dictionary named 'cif_core.dic' version 2.4.1 from 2010-06-29.

Automatic conversion script
Id: cif_fix_enum 1527 2010-12-29 10:47:43Z saulius 

The following automatic conversions were performed:

'_symmetry_cell_setting' value 'Orthorhombic' changed to
'orthorhombic' according to
/home/saulius/struct/CIF-dictionaries/cif_core.dic dictionary named
'cif_core.dic' version 2.4.1 from 2010-06-29.

Automatic conversion script
Id: cif_fix_values 1715 2011-07-08 13:25:40Z adriana 
;
_cod_original_cell_volume 1875.0(12)
_cod_database_code 2001354

loop_
_symmetry_equiv_pos_as_xyz
'x, y, z'
'-x+1/2, -y, z+1/2'
'-x, y+1/2, -z+1/2'
'x+1/2, -y+1/2, -z'

loop_
_atom_site_aniso_label
_atom_site_aniso_U_11
_atom_site_aniso_U_22
_atom_site_aniso_U_33
_atom_site_aniso_U_12
_atom_site_aniso_U_13
_atom_site_aniso_U_23
N1 0.038(2) 0.062(2) 0.042(2) -0.006(2) -0.001(2) 0.000(2)
C1A 0.050(2) 0.051(2) 0.045(2) 0.002(2) -0.009(2) -0.004(2)
O1 0.060(2) 0.084(2) 0.053(2) 0.012(2) -0.015(2) -0.004(2)
C1B 0.049(2) 0.050(2) 0.038(2) 0.002(2) -0.002(2) -0.008(2)
C1C 0.056(3) 0.056(3) 0.055(2) -0.003(2) 0.001(2) 0.000(2)
C1D 0.058(3) 0.068(3) 0.083(3) 0.009(3) -0.008(3) 0.004(3)
C1E 0.053(3) 0.104(4) 0.078(3) 0.004(3) 0.007(3) -0.015(4)
C1F 0.065(3) 0.108(4) 0.057(3) -0.007(3) 0.019(3) -0.002(3)
C1G 0.073(3) 0.074(3) 0.047(2) 0.004(3) 0.004(2) 0.005(2)
C2 0.043(2) 0.051(2) 0.046(2) 0.001(2) 0.001(2) 0.001(2)
C2A 0.044(2) 0.046(2) 0.034(2) -0.001(2) 0.003(2) -0.002(2)
C2B 0.063(3) 0.046(2) 0.047(2) 0.000(2) -0.005(2) 0.002(2)
C2C 0.089(4) 0.050(3) 0.065(3) -0.017(3) 0.002(3) 0.008(2)
C2D 0.062(3) 0.068(3) 0.074(3) -0.018(3) -0.001(3) -0.009(3)
C2E 0.056(3) 0.075(3) 0.067(3) -0.001(3) -0.011(3) 0.003(3)
C2F 0.050(2) 0.056(3) 0.056(2) -0.001(2) -0.005(2) 0.007(2)
N3 0.047(2) 0.063(2) 0.047(2) -0.005(2) 0.007(2) 0.004(2)
C4 0.050(2) 0.067(3) 0.062(3) -0.012(2) 0.005(2) 0.002(2)
C4A 0.061(3) 0.116(5) 0.080(3) -0.021(3) 0.025(3) 0.000(3)
C4B 0.086(4) 0.072(3) 0.087(3) -0.019(3) 0.000(3) 0.012(3)
C5 0.038(2) 0.072(3) 0.063(3) -0.004(2) 0.002(2) 0.000(2)
C5A 0.061(3) 0.103(4) 0.087(3) -0.025(3) -0.017(3) 0.001(3)
C5B 0.054(3) 0.098(4) 0.097(4) 0.011(3) 0.008(3) 0.014(3)
O1S 0.071(2) 0.173(4) 0.066(2) 0.030(3) -0.003(2) -0.018(2)

loop_
_atom_site_label
_atom_site_fract_x
_atom_site_fract_y
_atom_site_fract_z
_atom_site_U_iso_or_equiv
_atom_site_thermal_displace_type
_atom_site_calc_flag
_atom_site_refinement_flags
_atom_site_occupancy
_atom_site_disorder_group
_atom_site_type_symbol
N1 0.1695(3) 0.0083(3) 0.6461(2) 0.047(2) Uani d . 1 . N
C1A 0.1202(4) -0.0010(4) 0.7184(2) 0.049(2) Uani d . 1 . C
O1 0.1975(3) -0.0251(3) 0.7711(2) 0.066(2) Uani d . 1 . O
C1B -0.0257(4) 0.0297(4) 0.7336(2) 0.046(2) Uani d . 1 . C
C1C -0.0927(4) 0.1225(4) 0.6950(2) 0.056(3) Uani d . 1 . C
H1CA -0.0478(4) 0.1634(4) 0.6540(2) 0.080 Uiso d R 1 . H
C1D -0.2247(5) 0.1573(5) 0.7158(3) 0.070(3) Uani d . 1 . C
H1DA -0.2713(5) 0.2223(5) 0.6894(3) 0.080 Uiso d R 1 . H
C1E -0.2882(5) 0.0981(6) 0.7740(3) 0.078(3) Uani d . 1 . C
H1EA -0.3804(5) 0.1204(6) 0.7870(3) 0.080 Uiso d R 1 . H
C1F -0.2235(5) 0.0055(6) 0.8122(3) 0.077(3) Uani d . 1 . C
H1FA -0.2680(5) -0.0342(6) 0.8539(3) 0.080 Uiso d R 1 . H
C1G -0.0925(5) -0.0274(5) 0.7927(2) 0.064(3) Uani d . 1 . C
H1GA -0.0454(5) -0.0917(5) 0.8196(2) 0.080 Uiso d R 1 . H
C2 0.1008(4) -0.0165(4) 0.5786(2) 0.047(2) Uani d . 1 . C
C2A -0.0250(4) -0.0916(3) 0.5744(2) 0.041(2) Uani d . 1 . C
C2B -0.0435(5) -0.1951(4) 0.6194(2) 0.052(3) Uani d . 1 . C
H2BA 0.0258(5) -0.2182(4) 0.6550(2) 0.080 Uiso d R 1 . H
C2C -0.1611(6) -0.2655(4) 0.6127(2) 0.068(4) Uani d . 1 . C
H2CA -0.1740(6) -0.3367(4) 0.6442(2) 0.080 Uiso d R 1 . H
C2D -0.2600(5) -0.2343(5) 0.5612(3) 0.068(3) Uani d . 1 . C
H2DA -0.3416(5) -0.2833(5) 0.5562(3) 0.080 Uiso d R 1 . H
C2E -0.2423(5) -0.1334(5) 0.5154(3) 0.066(3) Uani d . 1 . C
H2EA -0.3115(5) -0.1110(5) 0.4795(3) 0.080 Uiso d R 1 . H
C2F -0.1250(4) -0.0625(4) 0.5220(2) 0.054(2) Uani d . 1 . C
H2FA -0.1118(4) 0.0076(4) 0.4896(2) 0.080 Uiso d R 1 . H
N3 0.1645(3) 0.0226(3) 0.5200(2) 0.052(2) Uani d . 1 . N
C4 0.2872(4) 0.0912(4) 0.5453(2) 0.060(2) Uani d . 1 . C
C4A 0.4062(5) 0.0685(5) 0.4908(3) 0.086(3) Uani d . 1 . C
H4AA 0.3836(5) 0.1014(5) 0.4423(3) 0.080 Uiso d R 1 . H
H4AB 0.4879(5) 0.1077(5) 0.5092(3) 0.080 Uiso d R 1 . H
H4AC 0.4212(5) -0.0191(5) 0.4868(3) 0.080 Uiso d R 1 . H
C4B 0.2488(6) 0.2291(5) 0.5437(3) 0.082(4) Uani d . 1 . C
H4BA 0.2341(6) 0.2548(5) 0.4927(3) 0.080 Uiso d R 1 . H
H4BB 0.1663(6) 0.2416(5) 0.5722(3) 0.080 Uiso d R 1 . H
H4BC 0.3216(6) 0.2771(5) 0.5653(3) 0.080 Uiso d R 1 . H
C5 0.3142(4) 0.0418(4) 0.6268(2) 0.057(2) Uani d . 1 . C
C5A 0.3729(5) 0.1389(6) 0.6802(3) 0.084(3) Uani d . 1 . C
H5AA 0.3870(5) 0.1042(6) 0.7293(3) 0.080 Uiso d R 1 . H
H5AB 0.4588(5) 0.1676(6) 0.6605(3) 0.080 Uiso d R 1 . H
H5AC 0.3101(5) 0.2071(6) 0.6837(3) 0.080 Uiso d R 1 . H
C5B 0.3994(5) -0.0771(5) 0.6281(3) 0.083(3) Uani d . 1 . C
H5BA 0.4124(5) -0.1041(5) 0.6790(3) 0.080 Uiso d R 1 . H
H5BB 0.3544(5) -0.1411(5) 0.6000(3) 0.080 Uiso d R 1 . H
H5BC 0.4868(5) -0.0595(5) 0.6058(3) 0.080 Uiso d R 1 . H
H1S 0.3696(5) 0.0009(5) 0.8558(3) 0.050 Uiso d R 1 . H
H2S 0.4061(5) -0.0581(5) 0.9220(3) 0.050 Uiso d R 1 . H
O1S 0.4341(4) -0.0760(4) 0.8687(2) 0.103(2) Uani d . 1 . O

loop_
_atom_type_symbol
_atom_type_description
_atom_type_scat_dispersion_real
_atom_type_scat_dispersion_imag
_atom_type_scat_source
C C 0.0033 0.0016 'International Tables Vol C Tables 4.2.6.8 and 6.1.1.4'
H H 0.0000 0.0000 'International Tables Vol C Tables 4.2.6.8 and 6.1.1.4'
N N 0.0061 0.0033 'International Tables Vol C Tables 4.2.6.8 and 6.1.1.4'
O O 0.0106 0.0060 'International Tables Vol C Tables 4.2.6.8 and 6.1.1.4'

loop_
_geom_angle_atom_site_label_1
_geom_angle_atom_site_label_2
_geom_angle_atom_site_label_3
_geom_angle_site_symmetry_1
_geom_angle_site_symmetry_3
_geom_angle
_geom_angle_publ_flag
C1A N1 C2 . . 128.3(3) yes
C1A N1 C5 . . 124.1(3) yes
C2 N1 C5 . . 107.5(3) yes
O1 C1A N1 . . 120.9(4) yes
O1 C1A C1B . . 119.7(4) yes
N1 C1A C1B . . 119.2(3) yes
C1C C1B C1G . . 118.6(4) yes
C1C C1B C1A . . 121.7(4) yes
C1G C1B C1A . . 119.3(4) yes
C1B C1C C1D . . 120.2(4) yes
C1E C1D C1C . . 119.7(5) yes
C1F C1E C1D . . 120.8(5) yes
C1E C1F C1G . . 119.7(5) yes
C1F C1G C1B . . 121.1(5) yes
N3 C2 N1 . . 113.7(3) yes
N3 C2 C2A . . 122.8(3) yes
N1 C2 C2A . . 123.2(3) yes
C2B C2A C2F . . 118.6(4) yes
C2B C2A C2 . . 121.5(4) yes
C2F C2A C2 . . 119.8(3) yes
C2C C2B C2A . . 120.1(4) yes
C2D C2C C2B . . 120.4(4) yes
C2C C2D C2E . . 120.2(5) yes
C2D C2E C2F . . 119.5(4) yes
C2E C2F C2A . . 121.0(4) yes
C2 N3 C4 . . 108.0(3) yes
N3 C4 C4A . . 109.9(4) yes
N3 C4 C4B . . 106.5(4) yes
C4A C4 C4B . . 109.2(4) yes
N3 C4 C5 . . 104.3(3) yes
C4A C4 C5 . . 113.8(4) yes
C4B C4 C5 . . 112.8(4) yes
N1 C5 C5A . . 112.1(4) yes
N1 C5 C5B . . 107.8(4) yes
C5A C5 C5B . . 111.3(4) yes
N1 C5 C4 . . 97.8(3) yes
C5A C5 C4 . . 113.9(4) yes
C5B C5 C4 . . 113.0(4) yes

loop_
_geom_bond_atom_site_label_1
_geom_bond_atom_site_label_2
_geom_bond_site_symmetry_2
_geom_bond_distance
_geom_bond_publ_flag
N1 C1A . 1.378(5) yes
N1 C2 . 1.401(5) yes
N1 C5 . 1.498(5) yes
C1A O1 . 1.230(5) yes
C1A C1B . 1.486(6) yes
C1B C1C . 1.380(6) yes
C1B C1G . 1.383(6) yes
C1C C1D . 1.391(6) yes
C1D C1E . 1.366(7) yes
C1E C1F . 1.364(8) yes
C1F C1G . 1.371(7) yes
C2 N3 . 1.286(5) yes
C2 C2A . 1.472(5) yes
C2A C2B . 1.387(5) yes
C2A C2F . 1.385(5) yes
C2B C2C . 1.382(6) yes
C2C C2D . 1.372(6) yes
C2D C2E . 1.373(6) yes
C2E C2F . 1.382(6) yes
N3 C4 . 1.478(5) yes
C4 C4A . 1.531(6) yes
C4 C4B . 1.537(7) yes
C4 C5 . 1.569(6) yes
C5 C5A . 1.527(7) yes
C5 C5B . 1.530(7) yes

loop_
_cod_related_entry_id
_cod_related_entry_database
_cod_related_entry_code
1 ChemSpider 21139662
